data_7230863
loop_
_publ_author_name
'Muravieva, Viktoria K.'
'Gayfulin, Yakov M.'
'Lemoine, Pierric'
'Cordier, st\'ephane'
'Naumov, Nikolay G.'

_publ_section_title
;
 Stabilization of interpenetrating cluster-based frameworks promoted by
 N-H&#x2026;X hydrogen bonds: synthesis, structures and properties of
 {[Cd(NH3)4]3[Re3Mo3Se8(CN)6]}X (X = Cl, Br and I)
;
_journal_name_full CrystEngComm
_journal_paper_doi 10.1039/C8CE00527C
_journal_year 2018
_chemical_compound_source 'synthesis as described'
_chemical_formula_moiety 'C12 H66 Cd5 Mo6 N34 O5 Re6 Se16'
_chemical_formula_sum 'C12 H66 Cd5 Mo6 N34 O5 Re6 Se16'
_chemical_formula_weight 4285.18
_chemical_name_systematic {[Cd(NH3)5]2[Cd(NH3)4]3[Re3Mo3Se8(CN)6]2}\^A.5H2O
_space_group_crystal_system triclinic
_space_group_IT_number 2
_space_group_name_Hall '-P 1'
_space_group_name_H-M_alt 'P -1'
_symmetry_space_group_name_Hall '-P 1'
_symmetry_space_group_name_H-M 'P -1'
_atom_sites_solution_hydrogens geom
_audit_update_record
;
2018-05-31 deposited with the CCDC.
2018-06-13 downloaded from the CCDC.
;
_cell_angle_alpha 85.142(4)
_cell_angle_beta 86.718(4)
_cell_angle_gamma 88.258(4)
_cell_formula_units_Z 2
_cell_length_a 10.2664(8)
_cell_length_b 17.7456(11)
_cell_length_c 22.3759(14)
_cell_measurement_reflns_used 5693
_cell_measurement_temperature 150(2)
_cell_measurement_theta_max 27.15
_cell_measurement_theta_min 2.52
_cell_measurement_wavelength 0.71073
_cell_volume 4053.9(5)
_computing_cell_refinement 'Bruker APEX2 (Bruker, 2014)'
_computing_data_collection 'Bruker APEX2 (Bruker, 2014)'
_computing_data_reduction 'Bruker APEX2 (Bruker, 2014)'
_computing_molecular_graphics 'SXGRAPH (Farrugia, 1999), Mercury (CSD, 2016)'
_computing_publication_material 'CRYSCALC (T. Roisnel, local program, 2018)'
_computing_structure_refinement 'SHELXL-2014_7 (Sheldrick, 2014)'
_computing_structure_solution 'SIR97 (Altomare et al., 1999)'
_diffrn_ambient_temperature 150(2)
_diffrn_detector 'CCD plate'
_diffrn_measured_fraction_theta_full 0.973
_diffrn_measured_fraction_theta_max 0.962
_diffrn_measurement_device_type 'APEXII, Bruker-AXS'
_diffrn_measurement_method 'CCD rotation images, thin slices'
_diffrn_radiation_monochromator graphite
_diffrn_radiation_probe x-ray
_diffrn_radiation_source 'fine-focus sealed tube'
_diffrn_radiation_type MoK\a
_diffrn_radiation_wavelength 0.71073
_diffrn_reflns_av_R_equivalents 0.0662
_diffrn_reflns_av_unetI/netI 0.1354
_diffrn_reflns_limit_h_max 13
_diffrn_reflns_limit_h_min -13
_diffrn_reflns_limit_k_max 22
_diffrn_reflns_limit_k_min -13
_diffrn_reflns_limit_l_max 29
_diffrn_reflns_limit_l_min -29
_diffrn_reflns_number 31877
_diffrn_reflns_theta_full 25.242
_diffrn_reflns_theta_max 27.510
_diffrn_reflns_theta_min 2.949
_exptl_absorpt_coefficient_mu 18.317
_exptl_absorpt_correction_T_max 0.481
_exptl_absorpt_correction_T_min 0.307
_exptl_absorpt_correction_type multi-scan
_exptl_absorpt_process_details
;
  [Sheldrick, G.M. (2014). SADABS Bruker AXS Inc., Madison, Wisconsin, USA]
;
_exptl_crystal_colour 'dark purple'
_exptl_crystal_density_diffrn 3.519
_exptl_crystal_density_meas ?
_exptl_crystal_density_method 'not measured'
_exptl_crystal_description prism
_exptl_crystal_F_000 3824
_exptl_crystal_size_max 0.160
_exptl_crystal_size_mid 0.060
_exptl_crystal_size_min 0.040
_refine_diff_density_max 2.448
_refine_diff_density_min -2.851
_refine_diff_density_rms 0.407
_refine_ls_extinction_method none
_refine_ls_goodness_of_fit_ref 0.964
_refine_ls_hydrogen_treatment constr
_refine_ls_matrix_type full
_refine_ls_number_parameters 650
_refine_ls_number_reflns 17950
_refine_ls_number_restraints 42
_refine_ls_restrained_S_all 0.964
_refine_ls_R_factor_all 0.1420
_refine_ls_R_factor_gt 0.0620
_refine_ls_shift/su_max 0.001
_refine_ls_shift/su_mean 0.000
_refine_ls_structure_factor_coef Fsqd
_refine_ls_weighting_details 'w=1/[\s^2^(Fo^2^)+(0.0474P)^2^] where P=(Fo^2^+2Fc^2^)/3'
_refine_ls_weighting_scheme calc
_refine_ls_wR_factor_gt 0.1149
_refine_ls_wR_factor_ref 0.1453
_reflns_Friedel_coverage 0.000
_reflns_number_gt 9447
_reflns_number_total 17950
_reflns_threshold_expression >2sigma(I)
_cod_data_source_file c8ce00527c2.cif
_cod_data_source_block PL39_150K
_cod_depositor_comments
;
The following automatic conversions were performed:

'_exptl_crystal_density_meas' value 'not measured' was changed to '?'
- the value is perceived as not measured.

Automatic conversion script
Id: cif_fix_values 4973 2017-02-22 13:04:09Z antanas 
;
_cod_database_code 7230863

loop_
_space_group_symop_operation_xyz
'x, y, z'
'-x, -y, -z'

loop_
_atom_site_label
_atom_site_type_symbol
_atom_site_fract_x
_atom_site_fract_y
_atom_site_fract_z
_atom_site_U_iso_or_equiv
_atom_site_adp_type
_atom_site_occupancy
_atom_site_site_symmetry_order
_atom_site_calc_flag
_atom_site_refinement_flags_posn
_atom_site_refinement_flags_adp
_atom_site_refinement_flags_occupancy
Mo1 Mo 0.53481(9) 0.18015(5) 0.87168(4) 0.0179(3) Uani 0.380(5) 1 d . . P
Re1 Re 0.53481(9) 0.18015(5) 0.87168(4) 0.0179(3) Uani 0.620(5) 1 d . . P
Mo2 Mo 0.30013(10) 0.21442(5) 0.91730(4) 0.0157(3) Uani 0.556(5) 1 d . . P
Re2 Re 0.30013(10) 0.21442(5) 0.91730(4) 0.0157(3) Uani 0.444(5) 1 d . . P
Mo3 Mo 0.38783(10) 0.28130(5) 0.81092(4) 0.0176(4) Uani 0.563(5) 1 d . . P
Re3 Re 0.38783(10) 0.28130(5) 0.81092(4) 0.0176(4) Uani 0.437(5) 1 d . . P
Mo4 Mo 0.59943(9) 0.32409(5) 0.86316(4) 0.0167(3) Uani 0.511(5) 1 d . . P
Re4 Re 0.59943(9) 0.32409(5) 0.86316(4) 0.0167(3) Uani 0.489(5) 1 d . . P
Mo5 Mo 0.51109(9) 0.25709(5) 0.96867(4) 0.0155(3) Uani 0.532(5) 1 d . . P
Re5 Re 0.51109(9) 0.25709(5) 0.96867(4) 0.0155(3) Uani 0.468(5) 1 d . . P
Mo6 Mo 0.36364(9) 0.35764(5) 0.90765(4) 0.0150(3) Uani 0.461(5) 1 d . . P
Re6 Re 0.36364(9) 0.35764(5) 0.90765(4) 0.0150(3) Uani 0.539(5) 1 d . . P
Se1 Se 0.73521(17) 0.22419(10) 0.92112(8) 0.0231(4) Uani 1 1 d . . .
Se2 Se 0.44943(18) 0.11885(9) 0.97344(8) 0.0218(4) Uani 1 1 d . . .
Se3 Se 0.32836(18) 0.14271(10) 0.82318(8) 0.0219(4) Uani 1 1 d . . .
Se4 Se 0.61837(18) 0.24777(10) 0.77189(8) 0.0243(4) Uani 1 1 d . . .
Se5 Se 0.56818(17) 0.39623(9) 0.95653(8) 0.0191(4) Uani 1 1 d . . .
Se6 Se 0.28295(17) 0.29249(9) 1.00776(8) 0.0180(4) Uani 1 1 d . . .
Se7 Se 0.16418(17) 0.31253(9) 0.85800(8) 0.0192(4) Uani 1 1 d . . .
Se8 Se 0.45011(18) 0.41896(9) 0.80611(8) 0.0210(4) Uani 1 1 d . . .
C1 C 0.6216(17) 0.0752(10) 0.8487(8) 0.0228(17) Uani 1 1 d . . .
N1 N 0.6714(16) 0.0188(9) 0.8338(7) 0.0366(17) Uani 1 1 d . . .
C2 C 0.1266(17) 0.1544(10) 0.9530(8) 0.0228(17) Uani 1 1 d . . .
N2 N 0.0369(16) 0.1261(9) 0.9746(7) 0.0366(17) Uani 1 1 d . . .
C3 C 0.3243(17) 0.2992(9) 0.7210(8) 0.0228(17) Uani 1 1 d . . .
N3 N 0.2911(16) 0.3137(8) 0.6705(7) 0.0366(17) Uani 1 1 d . . .
C4 C 0.7629(17) 0.3913(10) 0.8323(8) 0.0228(17) Uani 1 1 d . . .
N4 N 0.8533(16) 0.4275(9) 0.8149(7) 0.0366(17) Uani 1 1 d . . .
C5 C 0.5746(17) 0.2439(9) 1.0595(8) 0.0228(17) Uani 1 1 d . . .
N5 N 0.6074(16) 0.2428(8) 1.1088(7) 0.0366(17) Uani 1 1 d . . .
C6 C 0.2578(17) 0.4584(10) 0.9263(8) 0.0228(17) Uani 1 1 d . . .
N6 N 0.1978(16) 0.5123(9) 0.9357(7) 0.0366(17) Uani 1 1 d . . .
Mo7 Mo 1.02562(9) 0.74993(5) 0.51366(4) 0.0172(3) Uani 0.472(5) 1 d . . P
Re7 Re 1.02562(9) 0.74993(5) 0.51366(4) 0.0172(3) Uani 0.528(5) 1 d . . P
Mo8 Mo 0.85381(9) 0.66067(5) 0.57596(4) 0.0158(3) Uani 0.489(5) 1 d . . P
Re8 Re 0.85381(9) 0.66067(5) 0.57596(4) 0.0158(3) Uani 0.511(5) 1 d . . P
Mo9 Mo 0.80069(8) 0.80667(5) 0.55634(4) 0.0153(3) Uani 0.368(5) 1 d . . P
Re9 Re 0.80069(8) 0.80667(5) 0.55634(4) 0.0153(3) Uani 0.632(5) 1 d . . P
Mo10 Mo 1.01941(8) 0.83515(4) 0.60525(4) 0.0146(3) Uani 0.365(5) 1 d . . P
Re10 Re 1.01941(8) 0.83515(4) 0.60525(4) 0.0146(3) Uani 0.635(5) 1 d . . P
Mo11 Mo 1.07458(10) 0.68929(5) 0.62357(4) 0.0145(4) Uani 0.603(5) 1 d . . P
Re11 Re 1.07458(10) 0.68929(5) 0.62357(4) 0.0145(4) Uani 0.397(5) 1 d . . P
Mo12 Mo 0.84692(10) 0.74704(6) 0.66737(5) 0.0138(4) Uani 0.706(5) 1 d . . P
Re12 Re 0.84692(10) 0.74704(6) 0.66737(5) 0.0138(4) Uani 0.294(5) 1 d . . P
Se9 Se 1.23319(16) 0.77806(9) 0.56381(8) 0.0190(4) Uani 1 1 d . . .
Se10 Se 1.07228(17) 0.60871(9) 0.53425(8) 0.0212(4) Uani 1 1 d . . .
Se11 Se 0.80959(18) 0.72117(10) 0.47137(8) 0.0225(4) Uani 1 1 d . . .
Se12 Se 0.96968(17) 0.89021(9) 0.49963(8) 0.0211(4) Uani 1 1 d . . .
Se13 Se 1.06336(17) 0.77335(9) 0.70993(8) 0.0182(4) Uani 1 1 d . . .
Se14 Se 0.90376(17) 0.60574(9) 0.68203(8) 0.0191(4) Uani 1 1 d . . .
Se15 Se 0.63937(16) 0.72079(9) 0.61578(8) 0.0184(4) Uani 1 1 d . . .
Se16 Se 0.79894(17) 0.88768(9) 0.64445(8) 0.0177(4) Uani 1 1 d . . .
C7 C 1.1205(17) 0.7525(9) 0.4250(8) 0.0229(17) Uani 1 1 d . . .
N7 N 1.1702(15) 0.7530(9) 0.3782(7) 0.0335(17) Uani 1 1 d . . .
C8 C 0.7548(17) 0.5611(9) 0.5615(8) 0.0229(17) Uani 1 1 d . . .
N8 N 0.6926(15) 0.5077(9) 0.5520(7) 0.0335(17) Uani 1 1 d . . .
C9 C 0.6500(17) 0.8732(10) 0.5128(8) 0.0229(17) Uani 1 1 d . . .
N9 N 0.5740(15) 0.9086(9) 0.4859(7) 0.0335(17) Uani 1 1 d . . .
C10 C 1.1080(17) 0.9351(9) 0.6244(8) 0.0229(17) Uani 1 1 d . . .
N10 N 1.1564(15) 0.9888(9) 0.6400(7) 0.0335(17) Uani 1 1 d . . .
C11 C 1.2342(17) 0.6213(9) 0.6576(8) 0.0229(17) Uani 1 1 d . . .
N11 N 1.3213(15) 0.5801(9) 0.6750(7) 0.0335(17) Uani 1 1 d . . .
C12 C 0.2589(17) 0.2520(9) 1.2440(8) 0.0229(17) Uani 1 1 d . . .
N12 N 0.3203(15) 0.2535(9) 1.1996(7) 0.0335(17) Uani 1 1 d . . .
Cd1 Cd 0.53402(14) 0.32008(8) 1.18702(6) 0.0278(3) Uani 1 1 d . . .
N13 N 0.4380(13) 0.4043(7) 1.2568(6) 0.021(3) Uani 1 1 d . U .
H13A H 0.3749 0.4323 1.2395 0.031 Uiso 1 1 calc R U .
H13B H 0.4988 0.4343 1.2676 0.031 Uiso 1 1 calc R U .
H13C H 0.4046 0.3775 1.2892 0.031 Uiso 1 1 calc R U .
N14 N 0.5992(14) 0.2352(8) 1.2642(6) 0.027(4) Uani 1 1 d . . .
H14A H 0.5292 0.2168 1.2851 0.040 Uiso 1 1 calc R U .
H14B H 0.6476 0.2587 1.2883 0.040 Uiso 1 1 calc R U .
H14C H 0.6459 0.1976 1.2490 0.040 Uiso 1 1 calc R U .
N15 N 0.7320(14) 0.3793(8) 1.1839(7) 0.031(4) Uani 1 1 d . . .
H15A H 0.7373 0.4133 1.1523 0.046 Uiso 1 1 calc R U .
H15B H 0.7966 0.3450 1.1808 0.046 Uiso 1 1 calc R U .
H15C H 0.7382 0.4023 1.2174 0.046 Uiso 1 1 calc R U .
N16 N 0.4476(18) 0.4034(8) 1.1151(7) 0.050(5) Uani 1 1 d . . .
H16A H 0.3789 0.3831 1.1007 0.075 Uiso 1 1 calc R U .
H16B H 0.5076 0.4135 1.0854 0.075 Uiso 1 1 calc R U .
H16C H 0.4227 0.4461 1.1313 0.075 Uiso 1 1 calc R U .
Cd2 Cd 0.0000 0.5000 1.0000 0.0277(5) Uani 1 2 d S . P
N17 N 0.1244(14) 0.4574(9) 1.0813(7) 0.037(4) Uani 1 1 d . . .
H17A H 0.2088 0.4601 1.0701 0.056 Uiso 1 1 calc R U .
H17B H 0.1053 0.4097 1.0931 0.056 Uiso 1 1 calc R U .
H17C H 0.1063 0.4863 1.1115 0.056 Uiso 1 1 calc R U .
N18 N 0.0426(17) 0.6222(9) 1.0213(7) 0.056(6) Uani 1 1 d . . .
H18A H 0.0948 0.6205 1.0518 0.084 Uiso 1 1 calc R U .
H18B H -0.0320 0.6461 1.0312 0.084 Uiso 1 1 calc R U .
H18C H 0.0813 0.6468 0.9891 0.084 Uiso 1 1 calc R U .
Cd3 Cd 0.5000 0.5000 0.5000 0.0244(4) Uani 1 2 d S . P
N19 N 0.5585(15) 0.3792(8) 0.4802(7) 0.034(4) Uani 1 1 d . U .
H19A H 0.6138 0.3801 0.4480 0.051 Uiso 1 1 calc R U .
H19B H 0.4877 0.3543 0.4732 0.051 Uiso 1 1 calc R U .
H19C H 0.5967 0.3559 0.5116 0.051 Uiso 1 1 calc R U .
N20 N 0.6176(16) 0.5436(9) 0.4089(7) 0.047(5) Uani 1 1 d . U .
H20A H 0.7028 0.5365 0.4133 0.071 Uiso 1 1 calc R U .
H20B H 0.5999 0.5926 0.4006 0.071 Uiso 1 1 calc R U .
H20C H 0.5939 0.5179 0.3791 0.071 Uiso 1 1 calc R U .
Cd4 Cd 0.94316(15) 0.41709(8) 0.71211(7) 0.0321(4) Uani 1 1 d . . .
N21 N 1.1171(13) 0.4676(7) 0.7503(7) 0.028(4) Uani 1 1 d . . .
H21A H 1.0895 0.5022 0.7749 0.042 Uiso 1 1 calc R U .
H21B H 1.1678 0.4892 0.7204 0.042 Uiso 1 1 calc R U .
H21C H 1.1623 0.4313 0.7704 0.042 Uiso 1 1 calc R U .
N22 N 0.7377(16) 0.4169(10) 0.6828(8) 0.051(5) Uani 1 1 d . U .
H22A H 0.6936 0.4572 0.6953 0.077 Uiso 1 1 calc R U .
H22B H 0.6991 0.3750 0.6986 0.077 Uiso 1 1 calc R U .
H22C H 0.7387 0.4185 0.6429 0.077 Uiso 1 1 calc R U .
N23 N 1.0354(16) 0.4217(9) 0.6157(7) 0.044(5) Uani 1 1 d . U .
H23A H 0.9773 0.4079 0.5910 0.066 Uiso 1 1 calc R U .
H23B H 1.1048 0.3904 0.6145 0.066 Uiso 1 1 calc R U .
H23C H 1.0600 0.4687 0.6043 0.066 Uiso 1 1 calc R U .
N24 N 0.9778(16) 0.2890(8) 0.7326(7) 0.042(5) Uani 1 1 d . U .
H24A H 0.9244 0.2723 0.7633 0.063 Uiso 1 1 calc R U .
H24B H 1.0601 0.2799 0.7420 0.063 Uiso 1 1 calc R U .
H24C H 0.9621 0.2652 0.7004 0.063 Uiso 1 1 calc R U .
Cd5 Cd 0.89377(15) -0.01756(8) 0.86375(6) 0.0302(4) Uani 1 1 d . . .
N25 N 0.9506(15) 0.1085(9) 0.8269(7) 0.040(5) Uani 1 1 d . . .
H25A H 0.8825 0.1397 0.8327 0.060 Uiso 1 1 calc R U .
H25B H 0.9729 0.1096 0.7878 0.060 Uiso 1 1 calc R U .
H25C H 1.0175 0.1229 0.8464 0.060 Uiso 1 1 calc R U .
N26 N 0.9479(16) -0.0545(9) 0.7697(7) 0.044(5) Uani 1 1 d . U .
H26A H 1.0314 -0.0448 0.7600 0.067 Uiso 1 1 calc R U .
H26B H 0.8979 -0.0291 0.7433 0.067 Uiso 1 1 calc R U .
H26C H 0.9355 -0.1039 0.7694 0.067 Uiso 1 1 calc R U .
N27 N 0.8013(18) -0.1365(8) 0.8906(7) 0.050(5) Uani 1 1 d . . .
H27A H 0.8477 -0.1720 0.8725 0.075 Uiso 1 1 calc R U .
H27B H 0.7195 -0.1357 0.8793 0.075 Uiso 1 1 calc R U .
H27C H 0.8016 -0.1466 0.9303 0.075 Uiso 1 1 calc R U .
N28 N 0.8118(14) 0.0186(8) 0.9571(6) 0.026(4) Uani 1 1 d . . .
H28A H 0.8271 -0.0185 0.9854 0.039 Uiso 1 1 calc R U .
H28B H 0.7262 0.0277 0.9560 0.039 Uiso 1 1 calc R U .
H28C H 0.8509 0.0602 0.9655 0.039 Uiso 1 1 calc R U .
N29 N 1.102(2) -0.0424(13) 0.8896(10) 0.099(9) Uani 1 1 d . . .
H29A H 1.1056 -0.0855 0.9130 0.149 Uiso 1 1 calc R U .
H29B H 1.1290 -0.0048 0.9095 0.149 Uiso 1 1 calc R U .
H29C H 1.1535 -0.0465 0.8566 0.149 Uiso 1 1 calc R U .
Cd6 Cd 0.47499(14) 0.91801(8) 0.39219(6) 0.0281(3) Uani 1 1 d . . .
N30 N 0.6750(14) 0.8755(9) 0.3474(8) 0.043(5) Uani 1 1 d . . .
H30A H 0.6598 0.8531 0.3145 0.064 Uiso 1 1 calc R U .
H30B H 0.7144 0.8428 0.3732 0.064 Uiso 1 1 calc R U .
H30C H 0.7260 0.9148 0.3376 0.064 Uiso 1 1 calc R U .
N31 N 0.5347(15) 1.0431(8) 0.3757(7) 0.034(4) Uani 1 1 d . . .
H31A H 0.5322 1.0577 0.3367 0.051 Uiso 1 1 calc R U .
H31B H 0.6152 1.0477 0.3874 0.051 Uiso 1 1 calc R U .
H31C H 0.4795 1.0719 0.3965 0.051 Uiso 1 1 calc R U .
N32 N 0.3484(17) 0.9175(11) 0.3091(8) 0.061(6) Uani 1 1 d . . .
H32A H 0.2652 0.9270 0.3200 0.091 Uiso 1 1 calc R U .
H32B H 0.3558 0.8723 0.2944 0.091 Uiso 1 1 calc R U .
H32C H 0.3758 0.9528 0.2810 0.091 Uiso 1 1 calc R U .
N33 N 0.2893(15) 0.9459(9) 0.4537(7) 0.044(5) Uani 1 1 d . . .
H33A H 0.3075 0.9820 0.4770 0.066 Uiso 1 1 calc R U .
H33B H 0.2659 0.9045 0.4766 0.066 Uiso 1 1 calc R U .
H33C H 0.2241 0.9618 0.4308 0.066 Uiso 1 1 calc R U .
N34 N 0.4538(17) 0.7817(11) 0.4098(9) 0.074(7) Uani 1 1 d . . .
H34A H 0.5138 0.7586 0.3870 0.111 Uiso 1 1 calc R U .
H34B H 0.3746 0.7690 0.4006 0.111 Uiso 1 1 calc R U .
H34C H 0.4651 0.7675 0.4483 0.111 Uiso 1 1 calc R U .
O35 O 0.9552(16) 0.1014(10) 0.6788(8) 0.076(2) Uani 1 1 d . . .
O36 O 0.5361(16) 0.9126(10) 0.7738(8) 0.076(2) Uani 1 1 d . . .
O37 O 0.0214(16) 0.3199(10) 0.1462(8) 0.076(2) Uani 1 1 d . . .
O38 O 0.2615(16) 0.9384(10) 0.7634(8) 0.076(2) Uani 1 1 d . . .
O39 O 0.9018(16) 0.2222(10) 0.0718(8) 0.076(2) Uani 1 1 d . . .

loop_
_atom_site_aniso_label
_atom_site_aniso_U_11
_atom_site_aniso_U_22
_atom_site_aniso_U_33
_atom_site_aniso_U_23
_atom_site_aniso_U_13
_atom_site_aniso_U_12
Mo1 0.0229(6) 0.0148(5) 0.0164(5) -0.0037(4) -0.0006(4) 0.0001(4)
Re1 0.0229(6) 0.0148(5) 0.0164(5) -0.0037(4) -0.0006(4) 0.0001(4)
Mo2 0.0211(6) 0.0126(6) 0.0136(6) -0.0014(4) -0.0030(4) 0.0001(4)
Re2 0.0211(6) 0.0126(6) 0.0136(6) -0.0014(4) -0.0030(4) 0.0001(4)
Mo3 0.0232(6) 0.0163(6) 0.0135(6) -0.0014(4) -0.0019(4) -0.0005(4)
Re3 0.0232(6) 0.0163(6) 0.0135(6) -0.0014(4) -0.0019(4) -0.0005(4)
Mo4 0.0201(6) 0.0150(6) 0.0149(6) -0.0028(4) 0.0013(4) -0.0012(4)
Re4 0.0201(6) 0.0150(6) 0.0149(6) -0.0028(4) 0.0013(4) -0.0012(4)
Mo5 0.0199(6) 0.0136(6) 0.0134(6) -0.0029(4) -0.0010(4) -0.0010(4)
Re5 0.0199(6) 0.0136(6) 0.0134(6) -0.0029(4) -0.0010(4) -0.0010(4)
Mo6 0.0201(6) 0.0134(5) 0.0116(5) -0.0018(4) -0.0001(4) -0.0015(4)
Re6 0.0201(6) 0.0134(5) 0.0116(5) -0.0018(4) -0.0001(4) -0.0015(4)
Se1 0.0194(10) 0.0235(10) 0.0272(11) -0.0057(8) -0.0033(8) 0.0021(8)
Se2 0.0286(11) 0.0155(9) 0.0210(10) 0.0023(8) -0.0037(8) -0.0011(8)
Se3 0.0279(11) 0.0186(9) 0.0210(10) -0.0083(8) -0.0046(8) -0.0041(8)
Se4 0.0282(11) 0.0266(10) 0.0183(10) -0.0089(8) 0.0066(8) -0.0027(8)
Se5 0.0246(10) 0.0155(9) 0.0180(10) -0.0047(7) -0.0012(8) -0.0054(7)
Se6 0.0233(10) 0.0167(9) 0.0138(9) -0.0016(7) 0.0020(7) -0.0004(7)
Se7 0.0211(10) 0.0199(9) 0.0166(9) -0.0008(7) -0.0035(7) -0.0001(7)
Se8 0.0277(10) 0.0168(9) 0.0175(10) 0.0034(7) 0.0006(8) -0.0022(8)
C1 0.025(4) 0.023(4) 0.021(4) -0.004(3) -0.004(3) 0.003(3)
N1 0.050(5) 0.028(4) 0.032(4) -0.002(3) -0.002(4) 0.003(3)
C2 0.025(4) 0.023(4) 0.021(4) -0.004(3) -0.004(3) 0.003(3)
N2 0.050(5) 0.028(4) 0.032(4) -0.002(3) -0.002(4) 0.003(3)
C3 0.025(4) 0.023(4) 0.021(4) -0.004(3) -0.004(3) 0.003(3)
N3 0.050(5) 0.028(4) 0.032(4) -0.002(3) -0.002(4) 0.003(3)
C4 0.025(4) 0.023(4) 0.021(4) -0.004(3) -0.004(3) 0.003(3)
N4 0.050(5) 0.028(4) 0.032(4) -0.002(3) -0.002(4) 0.003(3)
C5 0.025(4) 0.023(4) 0.021(4) -0.004(3) -0.004(3) 0.003(3)
N5 0.050(5) 0.028(4) 0.032(4) -0.002(3) -0.002(4) 0.003(3)
C6 0.025(4) 0.023(4) 0.021(4) -0.004(3) -0.004(3) 0.003(3)
N6 0.050(5) 0.028(4) 0.032(4) -0.002(3) -0.002(4) 0.003(3)
Mo7 0.0203(6) 0.0183(6) 0.0129(5) -0.0021(4) -0.0001(4) 0.0030(4)
Re7 0.0203(6) 0.0183(6) 0.0129(5) -0.0021(4) -0.0001(4) 0.0030(4)
Mo8 0.0182(6) 0.0155(5) 0.0141(6) -0.0048(4) -0.0019(4) 0.0012(4)
Re8 0.0182(6) 0.0155(5) 0.0141(6) -0.0048(4) -0.0019(4) 0.0012(4)
Mo9 0.0178(5) 0.0175(5) 0.0110(5) -0.0030(4) -0.0023(4) 0.0021(4)
Re9 0.0178(5) 0.0175(5) 0.0110(5) -0.0030(4) -0.0023(4) 0.0021(4)
Mo10 0.0170(5) 0.0145(5) 0.0120(5) -0.0005(3) -0.0002(3) 0.0011(3)
Re10 0.0170(5) 0.0145(5) 0.0120(5) -0.0005(3) -0.0002(3) 0.0011(3)
Mo11 0.0179(6) 0.0139(6) 0.0118(6) -0.0016(4) -0.0010(4) 0.0002(4)
Re11 0.0179(6) 0.0139(6) 0.0118(6) -0.0016(4) -0.0010(4) 0.0002(4)
Mo12 0.0159(7) 0.0128(6) 0.0127(6) -0.0015(4) -0.0010(5) 0.0007(4)
Re12 0.0159(7) 0.0128(6) 0.0127(6) -0.0015(4) -0.0010(5) 0.0007(4)
Se9 0.0175(9) 0.0192(9) 0.0195(10) 0.0011(7) 0.0010(7) 0.0004(7)
Se10 0.0227(10) 0.0180(9) 0.0235(10) -0.0081(8) -0.0002(8) 0.0058(7)
Se11 0.0262(10) 0.0287(10) 0.0145(9) -0.0093(8) -0.0081(8) 0.0051(8)
Se12 0.0266(10) 0.0186(9) 0.0163(9) 0.0051(7) 0.0016(8) 0.0022(8)
Se13 0.0208(10) 0.0206(9) 0.0136(9) -0.0013(7) -0.0047(7) 0.0008(7)
Se14 0.0230(10) 0.0143(9) 0.0192(10) 0.0021(7) -0.0005(8) 0.0008(7)
Se15 0.0149(9) 0.0224(9) 0.0186(10) -0.0063(8) 0.0000(7) 0.0009(7)
Se16 0.0214(10) 0.0165(9) 0.0157(9) -0.0057(7) -0.0027(7) 0.0057(7)
C7 0.023(4) 0.022(4) 0.026(4) -0.014(3) -0.002(3) 0.001(3)
N7 0.031(4) 0.035(4) 0.036(4) -0.009(3) -0.009(3) 0.002(3)
C8 0.023(4) 0.022(4) 0.026(4) -0.014(3) -0.002(3) 0.001(3)
N8 0.031(4) 0.035(4) 0.036(4) -0.009(3) -0.009(3) 0.002(3)
C9 0.023(4) 0.022(4) 0.026(4) -0.014(3) -0.002(3) 0.001(3)
N9 0.031(4) 0.035(4) 0.036(4) -0.009(3) -0.009(3) 0.002(3)
C10 0.023(4) 0.022(4) 0.026(4) -0.014(3) -0.002(3) 0.001(3)
N10 0.031(4) 0.035(4) 0.036(4) -0.009(3) -0.009(3) 0.002(3)
C11 0.023(4) 0.022(4) 0.026(4) -0.014(3) -0.002(3) 0.001(3)
N11 0.031(4) 0.035(4) 0.036(4) -0.009(3) -0.009(3) 0.002(3)
C12 0.023(4) 0.022(4) 0.026(4) -0.014(3) -0.002(3) 0.001(3)
N12 0.031(4) 0.035(4) 0.036(4) -0.009(3) -0.009(3) 0.002(3)
Cd1 0.0376(9) 0.0252(7) 0.0201(8) 0.0027(6) 0.0009(6) -0.0073(6)
N13 0.028(7) 0.008(6) 0.026(7) 0.000(5) -0.004(6) -0.007(5)
N14 0.028(9) 0.032(9) 0.019(9) 0.005(7) -0.004(7) 0.004(7)
N15 0.038(10) 0.029(9) 0.025(9) -0.007(7) 0.009(8) -0.008(7)
N16 0.088(16) 0.025(10) 0.039(12) -0.014(8) -0.008(11) -0.002(9)
Cd2 0.0332(12) 0.0278(11) 0.0229(11) -0.0091(9) 0.0043(9) -0.0041(9)
N17 0.021(9) 0.041(10) 0.052(12) -0.018(9) -0.015(8) 0.003(8)
N18 0.073(15) 0.056(13) 0.038(12) -0.022(10) 0.035(10) -0.013(10)
Cd3 0.0269(11) 0.0272(11) 0.0204(10) -0.0102(8) -0.0003(8) -0.0003(8)
N19 0.045(8) 0.031(7) 0.028(7) -0.014(6) -0.009(6) -0.001(6)
N20 0.058(9) 0.036(8) 0.047(8) -0.008(7) 0.020(7) -0.019(7)
Cd4 0.0367(9) 0.0309(8) 0.0299(9) -0.0038(7) -0.0070(7) -0.0065(7)
N21 0.026(9) 0.013(8) 0.044(11) 0.013(7) -0.001(8) -0.001(6)
N22 0.051(8) 0.054(8) 0.048(8) 0.014(7) -0.023(7) -0.011(7)
N23 0.058(9) 0.034(7) 0.042(8) -0.021(7) -0.002(7) 0.009(7)
N24 0.052(8) 0.023(7) 0.052(8) -0.008(6) -0.004(7) -0.006(6)
Cd5 0.0409(9) 0.0306(8) 0.0195(8) -0.0079(6) -0.0012(7) 0.0069(7)
N25 0.038(11) 0.058(12) 0.026(10) -0.009(9) 0.008(8) -0.021(9)
N26 0.053(8) 0.045(8) 0.038(8) -0.018(7) 0.000(7) -0.007(7)
N27 0.095(16) 0.028(10) 0.027(10) -0.002(8) -0.007(10) 0.005(10)
N28 0.039(10) 0.024(8) 0.017(8) -0.003(7) -0.002(7) -0.008(7)
N29 0.09(2) 0.14(2) 0.080(19) -0.059(17) -0.011(15) 0.039(16)
Cd6 0.0284(8) 0.0363(8) 0.0191(8) 0.0017(6) -0.0031(6) -0.0019(6)
N30 0.022(9) 0.047(11) 0.066(14) -0.039(10) -0.004(9) 0.004(8)
N31 0.050(11) 0.029(9) 0.025(10) -0.015(7) -0.005(8) 0.006(8)
N32 0.054(13) 0.096(16) 0.038(12) -0.035(11) -0.016(10) 0.018(11)
N33 0.051(12) 0.034(10) 0.041(11) 0.022(8) 0.017(9) -0.002(8)
N34 0.042(13) 0.084(16) 0.084(17) 0.051(13) 0.006(12) 0.006(11)
O35 0.057(5) 0.089(6) 0.080(6) 0.009(5) -0.004(5) 0.004(4)
O36 0.057(5) 0.089(6) 0.080(6) 0.009(5) -0.004(5) 0.004(4)
O37 0.057(5) 0.089(6) 0.080(6) 0.009(5) -0.004(5) 0.004(4)
O38 0.057(5) 0.089(6) 0.080(6) 0.009(5) -0.004(5) 0.004(4)
O39 0.057(5) 0.089(6) 0.080(6) 0.009(5) -0.004(5) 0.004(4)

loop_
_atom_type_symbol
_atom_type_description
_atom_type_scat_dispersion_real
_atom_type_scat_dispersion_imag
_atom_type_scat_source
C C 0.0033 0.0016 'International Tables Vol C Tables 4.2.6.8 and 6.1.1.4'
N N 0.0061 0.0033 'International Tables Vol C Tables 4.2.6.8 and 6.1.1.4'
Se Se -0.0929 2.2259 'International Tables Vol C Tables 4.2.6.8 and 6.1.1.4'
Mo Mo -1.6832 0.6857 'International Tables Vol C Tables 4.2.6.8 and 6.1.1.4'
Cd Cd -0.8075 1.2024 'International Tables Vol C Tables 4.2.6.8 and 6.1.1.4'
Re Re -1.0185 7.2310 'International Tables Vol C Tables 4.2.6.8 and 6.1.1.4'
O O 0.0106 0.0060 'International Tables Vol C Tables 4.2.6.8 and 6.1.1.4'
H H 0.0000 0.0000 'International Tables Vol C Tables 4.2.6.8 and 6.1.1.4'

loop_
_geom_angle_atom_site_label_1
_geom_angle_atom_site_label_2
_geom_angle_atom_site_label_3
_geom_angle
_geom_angle_site_symmetry_1
_geom_angle_site_symmetry_3
C1 Mo1 Se2 90.8(5) . .
C1 Mo1 Se4 91.9(5) . .
Se2 Mo1 Se4 177.21(7) . .
C1 Mo1 Se1 95.2(5) . .
Se2 Mo1 Se1 89.67(7) . .
Se4 Mo1 Se1 89.26(7) . .
C1 Mo1 Se3 87.7(5) . .
Se2 Mo1 Se3 90.46(7) . .
Se4 Mo1 Se3 90.47(7) . .
Se1 Mo1 Se3 177.01(7) . .
C1 Mo1 Mo2 131.4(5) . .
Se2 Mo1 Mo2 58.79(5) . .
Se4 Mo1 Mo2 119.68(6) . .
Se1 Mo1 Mo2 119.02(6) . .
Se3 Mo1 Mo2 58.67(5) . .
C1 Mo1 Mo3 131.6(5) . .
Se2 Mo1 Mo3 119.95(6) . .
Se4 Mo1 Mo3 58.54(5) . .
Se1 Mo1 Mo3 119.17(6) . .
Se3 Mo1 Mo3 58.32(5) . .
Mo2 Mo1 Mo3 61.17(4) . .
C1 Mo1 Mo4 137.4(5) . .
Se2 Mo1 Mo4 118.95(5) . .
Se4 Mo1 Mo4 58.36(5) . .
Se1 Mo1 Mo4 58.24(5) . .
Se3 Mo1 Mo4 119.23(6) . .
Mo2 Mo1 Mo4 91.14(4) . .
Mo3 Mo1 Mo4 60.93(4) . .
C1 Mo1 Mo5 136.6(5) . .
Se2 Mo1 Mo5 58.37(5) . .
Se4 Mo1 Mo5 118.94(5) . .
Se1 Mo1 Mo5 58.49(5) . .
Se3 Mo1 Mo5 119.21(6) . .
Mo2 Mo1 Mo5 60.54(3) . .
Mo3 Mo1 Mo5 91.66(4) . .
Mo4 Mo1 Mo5 60.58(3) . .
C2 Mo2 Se7 91.7(4) . .
C2 Mo2 Se6 89.2(4) . .
Se7 Mo2 Se6 90.90(6) . .
C2 Mo2 Se3 94.6(4) . .
Se7 Mo2 Se3 88.02(6) . .
Se6 Mo2 Se3 176.07(7) . .
C2 Mo2 Se2 91.7(4) . .
Se7 Mo2 Se2 176.49(7) . .
Se6 Mo2 Se2 89.84(6) . .
Se3 Mo2 Se2 91.01(6) . .
C2 Mo2 Mo6 133.6(4) . .
Se7 Mo2 Mo6 59.53(5) . .
Se6 Mo2 Mo6 58.75(5) . .
Se3 Mo2 Mo6 117.58(6) . .
Se2 Mo2 Mo6 118.17(6) . .
C2 Mo2 Mo1 137.5(4) . .
Se7 Mo2 Mo1 117.64(6) . .
Se6 Mo2 Mo1 118.15(6) . .
Se3 Mo2 Mo1 59.27(5) . .
Se2 Mo2 Mo1 59.08(5) . .
Mo6 Mo2 Mo1 88.82(4) . .
C2 Mo2 Mo5 132.5(5) . .
Se7 Mo2 Mo5 119.43(6) . .
Se6 Mo2 Mo5 58.10(5) . .
Se3 Mo2 Mo5 119.36(6) . .
Se2 Mo2 Mo5 58.30(5) . .
Mo6 Mo2 Mo5 59.90(4) . .
Mo1 Mo2 Mo5 60.09(4) . .
C3 Mo3 Se8 89.5(5) . .
C3 Mo3 Se7 93.4(5) . .
Se8 Mo3 Se7 91.08(6) . .
C3 Mo3 Se3 94.3(5) . .
Se8 Mo3 Se3 176.16(7) . .
Se7 Mo3 Se3 88.14(7) . .
C3 Mo3 Se4 91.1(5) . .
Se8 Mo3 Se4 89.15(7) . .
Se7 Mo3 Se4 175.55(7) . .
Se3 Mo3 Se4 91.34(7) . .
C3 Mo3 Mo6 135.1(4) . .
Se8 Mo3 Mo6 59.13(5) . .
Se7 Mo3 Mo6 59.30(5) . .
Se3 Mo3 Mo6 117.39(6) . .
Se4 Mo3 Mo6 117.27(6) . .
C3 Mo3 Mo1 136.5(4) . .
Se8 Mo3 Mo1 118.01(6) . .
Se7 Mo3 Mo1 117.13(6) . .
Se3 Mo3 Mo1 59.25(5) . .
Se4 Mo3 Mo1 59.02(5) . .
Mo6 Mo3 Mo1 88.31(4) . .
C3 Mo3 Mo4 132.8(5) . .
Se8 Mo3 Mo4 58.48(5) . .
Se7 Mo3 Mo4 118.54(6) . .
Se3 Mo3 Mo4 118.78(6) . .
Se4 Mo3 Mo4 58.03(5) . .
Mo6 Mo3 Mo4 59.26(4) . .
Mo1 Mo3 Mo4 59.55(4) . .
C3 Mo3 Mo2 137.9(5) . .
Se8 Mo3 Mo2 118.24(6) . .
Se7 Mo3 Mo2 57.90(5) . .
Se3 Mo3 Mo2 58.29(5) . .
Se4 Mo3 Mo2 118.23(6) . .
Mo6 Mo3 Mo2 59.11(3) . .
Mo1 Mo3 Mo2 59.23(4) . .
Mo4 Mo3 Mo2 89.23(4) . .
C4 Mo4 Se1 94.3(5) . .
C4 Mo4 Se4 92.9(5) . .
Se1 Mo4 Se4 90.31(7) . .
C4 Mo4 Se5 90.5(5) . .
Se1 Mo4 Se5 89.69(6) . .
Se4 Mo4 Se5 176.58(7) . .
C4 Mo4 Se8 89.4(5) . .
Se1 Mo4 Se8 176.26(7) . .
Se4 Mo4 Se8 88.92(7) . .
Se5 Mo4 Se8 90.85(6) . .
C4 Mo4 Mo6 133.0(4) . .
Se1 Mo4 Mo6 118.29(6) . .
Se4 Mo4 Mo6 117.89(6) . .
Se5 Mo4 Mo6 59.24(5) . .
Se8 Mo4 Mo6 59.07(5) . .
C4 Mo4 Mo1 138.5(4) . .
Se1 Mo4 Mo1 59.23(5) . .
Se4 Mo4 Mo1 59.10(5) . .
Se5 Mo4 Mo1 118.15(6) . .
Se8 Mo4 Mo1 117.37(6) . .
Mo6 Mo4 Mo1 88.51(4) . .
C4 Mo4 Mo5 135.8(5) . .
Se1 Mo4 Mo5 58.55(5) . .
Se4 Mo4 Mo5 118.97(6) . .
Se5 Mo4 Mo5 58.30(5) . .
Se8 Mo4 Mo5 118.82(6) . .
Mo6 Mo4 Mo5 59.76(4) . .
Mo1 Mo4 Mo5 59.87(3) . .
C4 Mo4 Mo3 133.7(5) . .
Se1 Mo4 Mo3 118.76(6) . .
Se4 Mo4 Mo3 58.27(5) . .
Se5 Mo4 Mo3 118.88(6) . .
Se8 Mo4 Mo3 57.86(5) . .
Mo6 Mo4 Mo3 59.64(4) . .
Mo1 Mo4 Mo3 59.52(4) . .
Mo5 Mo4 Mo3 90.43(4) . .
C5 Mo5 Se6 90.2(5) . .
C5 Mo5 Se5 92.2(5) . .
Se6 Mo5 Se5 89.90(6) . .
C5 Mo5 Se2 91.7(5) . .
Se6 Mo5 Se2 90.22(6) . .
Se5 Mo5 Se2 176.09(7) . .
C5 Mo5 Se1 94.2(5) . .
Se6 Mo5 Se1 175.57(7) . .
Se5 Mo5 Se1 89.31(6) . .
Se2 Mo5 Se1 90.26(6) . .
C5 Mo5 Mo6 134.8(4) . .
Se6 Mo5 Mo6 58.68(5) . .
Se5 Mo5 Mo6 59.07(5) . .
Se2 Mo5 Mo6 117.87(6) . .
Se1 Mo5 Mo6 117.35(6) . .
C5 Mo5 Mo1 137.1(4) . .
Se6 Mo5 Mo1 117.80(6) . .
Se5 Mo5 Mo1 117.74(6) . .
Se2 Mo5 Mo1 58.90(5) . .
Se1 Mo5 Mo1 58.94(5) . .
Mo6 Mo5 Mo1 88.10(4) . .
C5 Mo5 Mo2 133.5(5) . .
Se6 Mo5 Mo2 58.48(5) . .
Se5 Mo5 Mo2 118.43(6) . .
Se2 Mo5 Mo2 58.54(5) . .
Se1 Mo5 Mo2 118.30(6) . .
Mo6 Mo5 Mo2 59.36(3) . .
Mo1 Mo5 Mo2 59.37(3) . .
C6 Mo6 Se6 91.0(5) . .
C6 Mo6 Se8 91.0(5) . .
Se6 Mo6 Se8 177.90(7) . .
C6 Mo6 Se5 93.6(5) . .
Se6 Mo6 Se5 89.40(6) . .
Se8 Mo6 Se5 90.32(6) . .
C6 Mo6 Se7 89.3(5) . .
Se6 Mo6 Se7 90.25(6) . .
Se8 Mo6 Se7 89.93(6) . .
Se5 Mo6 Se7 177.15(7) . .
C6 Mo6 Mo2 132.6(5) . .
Se6 Mo6 Mo2 58.89(5) . .
Se8 Mo6 Mo2 119.56(5) . .
Se5 Mo6 Mo2 119.22(6) . .
Se7 Mo6 Mo2 58.32(5) . .
C6 Mo6 Mo4 135.8(5) . .
Se6 Mo6 Mo4 119.31(6) . .
Se8 Mo6 Mo4 58.87(5) . .
Se5 Mo6 Mo4 58.56(5) . .
Se7 Mo6 Mo4 119.32(5) . .
Mo2 Mo6 Mo4 91.53(4) . .
C6 Mo6 Mo3 132.2(5) . .
Se6 Mo6 Mo3 120.15(5) . .
Se8 Mo6 Mo3 58.31(5) . .
Se5 Mo6 Mo3 119.66(6) . .
Se7 Mo6 Mo3 58.24(5) . .
Mo2 Mo6 Mo3 61.26(4) . .
Mo4 Mo6 Mo3 61.10(4) . .
Mo4 Se1 Mo5 63.43(5) . .
Mo4 Se1 Mo1 62.53(5) . .
Mo5 Se1 Mo1 62.56(5) . .
Mo5 Se2 Mo2 63.16(5) . .
Mo5 Se2 Mo1 62.74(5) . .
Mo2 Se2 Mo1 62.13(5) . .
Mo3 Se3 Mo2 63.76(5) . .
Mo3 Se3 Mo1 62.44(5) . .
Mo2 Se3 Mo1 62.05(5) . .
Mo4 Se4 Mo3 63.70(5) . .
Mo4 Se4 Mo1 62.55(5) . .
Mo3 Se4 Mo1 62.44(5) . .
Mo4 Se5 Mo5 63.48(5) . .
Mo4 Se5 Mo6 62.20(5) . .
Mo5 Se5 Mo6 62.45(5) . .
Mo5 Se6 Mo6 62.88(5) . .
Mo5 Se6 Mo2 63.42(5) . .
Mo6 Se6 Mo2 62.36(5) . .
Mo2 Se7 Mo3 64.05(5) . .
Mo2 Se7 Mo6 62.15(5) . .
Mo3 Se7 Mo6 62.46(5) . .
Mo3 Se8 Mo4 63.66(5) . .
Mo3 Se8 Mo6 62.56(5) . .
Mo4 Se8 Mo6 62.06(5) . .
N1 C1 Mo1 177.2(16) . .
C1 N1 Cd5 119.9(13) . .
N2 C2 Mo2 175.4(16) . .
N3 C3 Mo3 176.0(15) . .
N4 C4 Mo4 179.1(16) . .
C4 N4 Cd4 118.8(14) . .
N5 C5 Mo5 174.7(15) . .
C5 N5 Cd1 129.5(13) . .
N6 C6 Mo6 178.2(16) . .
C6 N6 Cd2 118.4(14) . .
C7 Mo7 Se12 91.3(4) . .
C7 Mo7 Se11 90.4(5) . .
Se12 Mo7 Se11 89.76(6) . .
C7 Mo7 Se10 92.5(4) . .
Se12 Mo7 Se10 176.17(7) . .
Se11 Mo7 Se10 89.66(6) . .
C7 Mo7 Se9 93.9(5) . .
Se12 Mo7 Se9 90.29(6) . .
Se11 Mo7 Se9 175.70(7) . .
Se10 Mo7 Se9 90.00(6) . .
C7 Mo7 Mo10 136.5(4) . .
Se12 Mo7 Mo10 59.01(5) . .
Se11 Mo7 Mo10 117.81(5) . .
Se10 Mo7 Mo10 118.10(6) . .
Se9 Mo7 Mo10 58.77(5) . .
C7 Mo7 Mo9 133.3(5) . .
Se12 Mo7 Mo9 58.36(5) . .
Se11 Mo7 Mo9 58.19(5) . .
Se10 Mo7 Mo9 118.28(6) . .
Se9 Mo7 Mo9 118.42(5) . .
Mo10 Mo7 Mo9 59.66(3) . .
C7 Mo7 Mo8 135.0(4) . .
Se12 Mo7 Mo8 117.86(6) . .
Se11 Mo7 Mo8 58.64(5) . .
Se10 Mo7 Mo8 58.76(5) . .
Se9 Mo7 Mo8 117.71(6) . .
Mo10 Mo7 Mo8 88.47(4) . .
Mo9 Mo7 Mo8 59.52(3) . .
C7 Mo7 Mo11 136.8(5) . .
Se12 Mo7 Mo11 118.49(6) . .
Se11 Mo7 Mo11 118.02(6) . .
Se10 Mo7 Mo11 58.65(5) . .
Se9 Mo7 Mo11 58.34(5) . .
Mo10 Mo7 Mo11 59.48(3) . .
Mo9 Mo7 Mo11 89.84(4) . .
Mo8 Mo7 Mo11 59.39(4) . .
C8 Mo8 Se11 92.3(5) . .
C8 Mo8 Se10 92.8(4) . .
Se11 Mo8 Se10 89.27(6) . .
C8 Mo8 Se14 90.4(5) . .
Se11 Mo8 Se14 177.23(7) . .
Se10 Mo8 Se14 90.68(6) . .
C8 Mo8 Se15 90.2(5) . .
Se11 Mo8 Se15 89.00(6) . .
Se10 Mo8 Se15 176.57(7) . .
Se14 Mo8 Se15 90.91(6) . .
C8 Mo8 Mo9 134.2(5) . .
Se11 Mo8 Mo9 58.29(5) . .
Se10 Mo8 Mo9 118.44(6) . .
Se14 Mo8 Mo9 119.44(5) . .
Se15 Mo8 Mo9 58.16(5) . .
C8 Mo8 Mo11 135.0(5) . .
Se11 Mo8 Mo11 118.82(6) . .
Se10 Mo8 Mo11 58.90(5) . .
Se14 Mo8 Mo11 58.93(5) . .
Se15 Mo8 Mo11 119.61(5) . .
Mo9 Mo8 Mo11 90.77(4) . .
C8 Mo8 Mo12 132.5(5) . .
Se11 Mo8 Mo12 119.12(6) . .
Se10 Mo8 Mo12 119.97(6) . .
Se14 Mo8 Mo12 58.63(5) . .
Se15 Mo8 Mo12 58.58(5) . .
Mo9 Mo8 Mo12 60.83(3) . .
Mo11 Mo8 Mo12 61.08(4) . .
C8 Mo8 Mo7 136.1(5) . .
Se11 Mo8 Mo7 58.38(5) . .
Se10 Mo8 Mo7 58.38(5) . .
Se14 Mo8 Mo7 119.38(6) . .
Se15 Mo8 Mo7 118.22(6) . .
Mo9 Mo8 Mo7 60.06(3) . .
Mo11 Mo8 Mo7 60.45(4) . .
Mo12 Mo8 Mo7 91.33(4) . .
C9 Mo9 Se11 89.0(4) . .
C9 Mo9 Se15 93.0(5) . .
Se11 Mo9 Se15 90.30(6) . .
C9 Mo9 Se12 89.4(5) . .
Se11 Mo9 Se12 90.22(7) . .
Se15 Mo9 Se12 177.56(7) . .
C9 Mo9 Se16 93.8(4) . .
Se11 Mo9 Se16 177.15(7) . .
Se15 Mo9 Se16 89.03(6) . .
Se12 Mo9 Se16 90.33(6) . .
C9 Mo9 Mo10 135.6(4) . .
Se11 Mo9 Mo10 118.78(6) . .
Se15 Mo9 Mo10 118.52(5) . .
Se12 Mo9 Mo10 59.21(5) . .
Se16 Mo9 Mo10 59.28(5) . .
C9 Mo9 Mo8 135.0(4) . .
Se11 Mo9 Mo8 59.14(5) . .
Se15 Mo9 Mo8 59.48(5) . .
Se12 Mo9 Mo8 118.91(5) . .
Se16 Mo9 Mo8 118.23(5) . .
Mo10 Mo9 Mo8 89.20(4) . .
C9 Mo9 Mo7 131.3(5) . .
Se11 Mo9 Mo7 58.76(5) . .
Se15 Mo9 Mo7 119.89(5) . .
Se12 Mo9 Mo7 58.53(5) . .
Se16 Mo9 Mo7 119.34(5) . .
Mo10 Mo9 Mo7 60.05(3) . .
Mo8 Mo9 Mo7 60.41(3) . .
C10 Mo10 Se9 93.0(5) . .
C10 Mo10 Se12 92.1(5) . .
Se9 Mo10 Se12 89.84(6) . .
C10 Mo10 Se16 89.7(5) . .
Se9 Mo10 Se16 177.25(7) . .
Se12 Mo10 Se16 89.32(6) . .
C10 Mo10 Se13 91.0(5) . .
Se9 Mo10 Se13 90.02(6) . .
Se12 Mo10 Se13 176.89(7) . .
Se16 Mo10 Se13 90.68(6) . .
C10 Mo10 Mo9 133.8(5) . .
Se9 Mo10 Mo9 118.97(5) . .
Se12 Mo10 Mo9 58.38(5) . .
Se16 Mo10 Mo9 58.43(5) . .
Se13 Mo10 Mo9 119.14(5) . .
C10 Mo10 Mo11 135.2(5) . .
Se9 Mo10 Mo11 58.75(5) . .
Se12 Mo10 Mo11 119.04(5) . .
Se16 Mo10 Mo11 119.55(6) . .
Se13 Mo10 Mo11 58.39(5) . .
Mo9 Mo10 Mo11 90.91(4) . .
C10 Mo10 Mo7 136.1(5) . .
Se9 Mo10 Mo7 58.68(5) . .
Se12 Mo10 Mo7 58.35(5) . .
Se16 Mo10 Mo7 118.72(5) . .
Se13 Mo10 Mo7 119.08(5) . .
Mo9 Mo10 Mo7 60.29(3) . .
Mo11 Mo10 Mo7 60.70(3) . .
C10 Mo10 Mo12 132.2(5) . .
Se9 Mo10 Mo12 119.91(5) . .
Se12 Mo10 Mo12 119.27(6) . .
Se16 Mo10 Mo12 58.42(5) . .
Se13 Mo10 Mo12 58.27(5) . .
Mo9 Mo10 Mo12 60.90(4) . .
Mo11 Mo10 Mo12 61.16(4) . .
Mo7 Mo10 Mo12 91.74(4) . .
C11 Mo11 Se13 93.8(4) . .
C11 Mo11 Se9 90.5(5) . .
Se13 Mo11 Se9 90.67(6) . .
C11 Mo11 Se10 89.8(4) . .
Se13 Mo11 Se10 176.31(7) . .
Se9 Mo11 Se10 89.83(7) . .
C11 Mo11 Se14 93.0(5) . .
Se13 Mo11 Se14 88.55(6) . .
Se9 Mo11 Se14 176.51(7) . .
Se10 Mo11 Se14 90.74(6) . .
C11 Mo11 Mo10 136.1(4) . .
Se13 Mo11 Mo10 59.29(5) . .
Se9 Mo11 Mo10 58.91(5) . .
Se10 Mo11 Mo10 118.07(6) . .
Se14 Mo11 Mo10 117.89(6) . .
C11 Mo11 Mo8 134.7(4) . .
Se13 Mo11 Mo8 117.77(6) . .
Se9 Mo11 Mo8 118.56(6) . .
Se10 Mo11 Mo8 58.91(5) . .
Se14 Mo11 Mo8 59.02(5) . .
Mo10 Mo11 Mo8 89.11(4) . .
C11 Mo11 Mo7 132.4(5) . .
Se13 Mo11 Mo7 119.10(6) . .
Se9 Mo11 Mo7 58.43(5) . .
Se10 Mo11 Mo7 58.28(5) . .
Se14 Mo11 Mo7 119.17(6) . .
Mo10 Mo11 Mo7 59.82(3) . .
Mo8 Mo11 Mo7 60.16(4) . .
C12 Mo12 Se13 92.7(4) 2_667 .
C12 Mo12 Se16 91.3(4) 2_667 .
Se13 Mo12 Se16 91.49(6) . .
C12 Mo12 Se15 92.2(4) 2_667 .
Se13 Mo12 Se15 175.13(7) . .
Se16 Mo12 Se15 88.28(6) . .
C12 Mo12 Se14 93.2(4) 2_667 .
Se13 Mo12 Se14 88.57(6) . .
Se16 Mo12 Se14 175.46(7) . .
Se15 Mo12 Se14 91.28(6) . .
C12 Mo12 Mo10 135.3(4) 2_667 .
Se13 Mo12 Mo10 59.04(5) . .
Se16 Mo12 Mo10 58.95(5) . .
Se15 Mo12 Mo10 116.95(6) . .
Se14 Mo12 Mo10 117.46(6) . .
C12 Mo12 Mo8 136.3(4) 2_667 .
Se13 Mo12 Mo8 117.10(6) . .
Se16 Mo12 Mo8 117.26(6) . .
Se15 Mo12 Mo8 58.94(5) . .
Se14 Mo12 Mo8 58.88(5) . .
Mo10 Mo12 Mo8 88.46(4) . .
C12 Mo12 Mo9 134.6(5) 2_667 .
Se13 Mo12 Mo9 118.23(6) . .
Se16 Mo12 Mo9 58.02(5) . .
Se15 Mo12 Mo9 57.73(5) . .
Se14 Mo12 Mo9 118.11(6) . .
Mo10 Mo12 Mo9 59.23(4) . .
Mo8 Mo12 Mo9 59.25(3) . .
Mo11 Se9 Mo7 63.23(5) . .
Mo11 Se9 Mo10 62.34(5) . .
Mo7 Se9 Mo10 62.55(5) . .
Mo7 Se10 Mo11 63.08(5) . .
Mo7 Se10 Mo8 62.87(5) . .
Mo11 Se10 Mo8 62.19(5) . .
Mo9 Se11 Mo7 63.05(5) . .
Mo9 Se11 Mo8 62.57(5) . .
Mo7 Se11 Mo8 62.98(5) . .
Mo9 Se12 Mo7 63.11(5) . .
Mo9 Se12 Mo10 62.42(5) . .
Mo7 Se12 Mo10 62.64(5) . .
Mo11 Se13 Mo12 64.04(5) . .
Mo11 Se13 Mo10 62.31(5) . .
Mo12 Se13 Mo10 62.69(5) . .
Mo12 Se14 Mo11 63.46(5) . .
Mo12 Se14 Mo8 62.49(5) . .
Mo11 Se14 Mo8 62.05(5) . .
Mo9 Se15 Mo12 63.61(5) . .
Mo9 Se15 Mo8 62.36(5) . .
Mo12 Se15 Mo8 62.49(5) . .
Mo9 Se16 Mo12 63.66(5) . .
Mo9 Se16 Mo10 62.28(5) . .
Mo12 Se16 Mo10 62.63(5) . .
N7 C7 Mo7 179.2(16) . .
N8 C8 Mo8 176.0(16) . .
C8 N8 Cd3 131.0(14) . .
N9 C9 Mo9 175.4(16) . .
C9 N9 Cd6 141.8(14) . .
N10 C10 Mo10 174.4(16) . .
N11 C11 Mo11 176.4(15) . .
N12 C12 Re12 175.7(16) . 2_667
N12 C12 Mo12 175.7(16) . 2_667
Re12 C12 Mo12 0.0 2_667 2_667
C12 N12 Cd1 121.0(13) . .
N16 Cd1 N14 173.9(6) . .
N16 Cd1 N15 94.5(6) . .
N14 Cd1 N15 90.6(5) . .
N16 Cd1 N5 88.2(5) . .
N14 Cd1 N5 95.1(5) . .
N15 Cd1 N5 92.1(5) . .
N16 Cd1 N13 84.9(5) . .
N14 Cd1 N13 91.6(5) . .
N15 Cd1 N13 91.7(5) . .
N5 Cd1 N13 172.3(5) . .
N16 Cd1 N12 89.4(6) . .
N14 Cd1 N12 85.5(5) . .
N15 Cd1 N12 175.3(5) . .
N5 Cd1 N12 90.8(5) . .
N13 Cd1 N12 85.8(5) . .
Cd1 N13 H13A 109.5 . .
Cd1 N13 H13B 109.5 . .
H13A N13 H13B 109.5 . .
Cd1 N13 H13C 109.5 . .
H13A N13 H13C 109.5 . .
H13B N13 H13C 109.5 . .
Cd1 N14 H14A 109.5 . .
Cd1 N14 H14B 109.5 . .
H14A N14 H14B 109.5 . .
Cd1 N14 H14C 109.5 . .
H14A N14 H14C 109.5 . .
H14B N14 H14C 109.5 . .
Cd1 N15 H15A 109.5 . .
Cd1 N15 H15B 109.5 . .
H15A N15 H15B 109.5 . .
Cd1 N15 H15C 109.5 . .
H15A N15 H15C 109.5 . .
H15B N15 H15C 109.5 . .
Cd1 N16 H16A 109.5 . .
Cd1 N16 H16B 109.5 . .
H16A N16 H16B 109.5 . .
Cd1 N16 H16C 109.5 . .
H16A N16 H16C 109.5 . .
H16B N16 H16C 109.5 . .
N18 Cd2 N18 180.0 2_567 .
N18 Cd2 N17 92.6(6) 2_567 .
N18 Cd2 N17 87.4(6) . .
N18 Cd2 N17 87.4(6) 2_567 2_567
N18 Cd2 N17 92.6(6) . 2_567
N17 Cd2 N17 180.0 . 2_567
N18 Cd2 N6 84.1(5) 2_567 2_567
N18 Cd2 N6 95.9(5) . 2_567
N17 Cd2 N6 90.1(5) . 2_567
N17 Cd2 N6 89.9(5) 2_567 2_567
N18 Cd2 N6 95.9(5) 2_567 .
N18 Cd2 N6 84.1(5) . .
N17 Cd2 N6 89.9(5) . .
N17 Cd2 N6 90.1(5) 2_567 .
N6 Cd2 N6 180.0 2_567 .
Cd2 N17 H17A 109.5 . .
Cd2 N17 H17B 109.5 . .
H17A N17 H17B 109.5 . .
Cd2 N17 H17C 109.5 . .
H17A N17 H17C 109.5 . .
H17B N17 H17C 109.5 . .
Cd2 N18 H18A 109.5 . .
Cd2 N18 H18B 109.5 . .
H18A N18 H18B 109.5 . .
Cd2 N18 H18C 109.5 . .
H18A N18 H18C 109.5 . .
H18B N18 H18C 109.5 . .
N19 Cd3 N19 180.0(7) . 2_666
N19 Cd3 N8 90.3(5) . 2_666
N19 Cd3 N8 89.7(5) 2_666 2_666
N19 Cd3 N8 89.7(5) . .
N19 Cd3 N8 90.3(5) 2_666 .
N8 Cd3 N8 180.0 2_666 .
N19 Cd3 N20 88.5(5) . .
N19 Cd3 N20 91.5(5) 2_666 .
N8 Cd3 N20 90.8(6) 2_666 .
N8 Cd3 N20 89.2(6) . .
N19 Cd3 N20 91.5(5) . 2_666
N19 Cd3 N20 88.5(5) 2_666 2_666
N8 Cd3 N20 89.2(6) 2_666 2_666
N8 Cd3 N20 90.8(6) . 2_666
N20 Cd3 N20 180.0 . 2_666
Cd3 N19 H19A 109.5 . .
Cd3 N19 H19B 109.5 . .
H19A N19 H19B 109.5 . .
Cd3 N19 H19C 109.5 . .
H19A N19 H19C 109.5 . .
H19B N19 H19C 109.5 . .
Cd3 N20 H20A 109.5 . .
Cd3 N20 H20B 109.5 . .
H20A N20 H20B 109.5 . .
Cd3 N20 H20C 109.5 . .
H20A N20 H20C 109.5 . .
H20B N20 H20C 109.5 . .
N22 Cd4 N21 155.1(6) . .
N22 Cd4 N24 99.4(6) . .
N21 Cd4 N24 103.2(5) . .
N22 Cd4 N23 94.1(6) . .
N21 Cd4 N23 94.2(6) . .
N24 Cd4 N23 95.4(6) . .
N22 Cd4 N4 88.2(6) . .
N21 Cd4 N4 81.2(5) . .
N24 Cd4 N4 90.4(5) . .
N23 Cd4 N4 173.3(5) . .
Cd4 N21 H21A 109.5 . .
Cd4 N21 H21B 109.5 . .
H21A N21 H21B 109.5 . .
Cd4 N21 H21C 109.5 . .
H21A N21 H21C 109.5 . .
H21B N21 H21C 109.5 . .
Cd4 N22 H22A 109.5 . .
Cd4 N22 H22B 109.5 . .
H22A N22 H22B 109.5 . .
Cd4 N22 H22C 109.5 . .
H22A N22 H22C 109.5 . .
H22B N22 H22C 109.5 . .
Cd4 N23 H23A 109.5 . .
Cd4 N23 H23B 109.5 . .
H23A N23 H23B 109.5 . .
Cd4 N23 H23C 109.5 . .
H23A N23 H23C 109.5 . .
H23B N23 H23C 109.5 . .
Cd4 N24 H24A 109.5 . .
Cd4 N24 H24B 109.5 . .
H24A N24 H24B 109.5 . .
Cd4 N24 H24C 109.5 . .
H24A N24 H24C 109.5 . .
H24B N24 H24C 109.5 . .
N29 Cd5 N26 89.8(7) . .
N29 Cd5 N28 96.9(6) . .
N26 Cd5 N28 173.0(5) . .
N29 Cd5 N27 100.4(8) . .
N26 Cd5 N27 89.5(6) . .
N28 Cd5 N27 87.3(5) . .
N29 Cd5 N25 90.2(8) . .
N26 Cd5 N25 88.2(6) . .
N28 Cd5 N25 93.8(5) . .
N27 Cd5 N25 169.2(6) . .
N29 Cd5 N1 176.0(7) . .
N26 Cd5 N1 90.5(6) . .
N28 Cd5 N1 82.9(5) . .
N27 Cd5 N1 83.7(6) . .
N25 Cd5 N1 85.8(5) . .
Cd5 N25 H25A 109.5 . .
Cd5 N25 H25B 109.5 . .
H25A N25 H25B 109.5 . .
Cd5 N25 H25C 109.5 . .
H25A N25 H25C 109.5 . .
H25B N25 H25C 109.5 . .
Cd5 N26 H26A 109.5 . .
Cd5 N26 H26B 109.5 . .
H26A N26 H26B 109.5 . .
Cd5 N26 H26C 109.5 . .
H26A N26 H26C 109.5 . .
H26B N26 H26C 109.5 . .
Cd5 N27 H27A 109.5 . .
Cd5 N27 H27B 109.5 . .
H27A N27 H27B 109.5 . .
Cd5 N27 H27C 109.5 . .
H27A N27 H27C 109.5 . .
H27B N27 H27C 109.5 . .
Cd5 N28 H28A 109.5 . .
Cd5 N28 H28B 109.5 . .
H28A N28 H28B 109.5 . .
Cd5 N28 H28C 109.5 . .
H28A N28 H28C 109.5 . .
H28B N28 H28C 109.5 . .
Cd5 N29 H29A 109.5 . .
Cd5 N29 H29B 109.5 . .
H29A N29 H29B 109.5 . .
Cd5 N29 H29C 109.5 . .
H29A N29 H29C 109.5 . .
H29B N29 H29C 109.5 . .
N31 Cd6 N32 96.4(6) . .
N31 Cd6 N33 93.8(5) . .
N32 Cd6 N33 90.9(6) . .
N31 Cd6 N30 91.7(5) . .
N32 Cd6 N30 98.3(6) . .
N33 Cd6 N30 168.7(6) . .
N31 Cd6 N9 90.1(5) . .
N32 Cd6 N9 170.4(6) . .
N33 Cd6 N9 81.7(6) . .
N30 Cd6 N9 88.5(5) . .
N31 Cd6 N34 169.8(6) . .
N32 Cd6 N34 89.6(7) . .
N33 Cd6 N34 94.3(6) . .
N30 Cd6 N34 79.2(6) . .
N9 Cd6 N34 85.0(6) . .
Cd6 N30 H30A 109.5 . .
Cd6 N30 H30B 109.5 . .
H30A N30 H30B 109.5 . .
Cd6 N30 H30C 109.5 . .
H30A N30 H30C 109.5 . .
H30B N30 H30C 109.5 . .
Cd6 N31 H31A 109.5 . .
Cd6 N31 H31B 109.5 . .
H31A N31 H31B 109.5 . .
Cd6 N31 H31C 109.5 . .
H31A N31 H31C 109.5 . .
H31B N31 H31C 109.5 . .
Cd6 N32 H32A 109.5 . .
Cd6 N32 H32B 109.5 . .
H32A N32 H32B 109.5 . .
Cd6 N32 H32C 109.5 . .
H32A N32 H32C 109.5 . .
H32B N32 H32C 109.5 . .
Cd6 N33 H33A 109.5 . .
Cd6 N33 H33B 109.5 . .
H33A N33 H33B 109.5 . .
Cd6 N33 H33C 109.5 . .
H33A N33 H33C 109.5 . .
H33B N33 H33C 109.5 . .
Cd6 N34 H34A 109.5 . .
Cd6 N34 H34B 109.5 . .
H34A N34 H34B 109.5 . .
Cd6 N34 H34C 109.5 . .
H34A N34 H34C 109.5 . .
H34B N34 H34C 109.5 . .

loop_
_geom_bond_atom_site_label_1
_geom_bond_atom_site_label_2
_geom_bond_distance
_geom_bond_site_symmetry_2
Mo1 C1 2.129(17) .
Mo1 Se2 2.558(2) .
Mo1 Se4 2.560(2) .
Mo1 Se1 2.564(2) .
Mo1 Se3 2.566(2) .
Mo1 Mo2 2.6365(13) .
Mo1 Mo3 2.6465(13) .
Mo1 Mo4 2.6471(13) .
Mo1 Mo5 2.6560(12) .
Mo2 C2 2.181(18) .
Mo2 Se7 2.5324(19) .
Mo2 Se6 2.5431(19) .
Mo2 Se3 2.5495(19) .
Mo2 Se2 2.551(2) .
Mo2 Mo6 2.6311(13) .
Mo2 Mo5 2.6679(14) .
Mo3 C3 2.145(17) .
Mo3 Se8 2.536(2) .
Mo3 Se7 2.536(2) .
Mo3 Se3 2.540(2) .
Mo3 Se4 2.546(2) .
Mo3 Mo6 2.6451(13) .
Mo3 Mo4 2.6839(14) .
Mo4 C4 2.137(18) .
Mo4 Se1 2.537(2) .
Mo4 Se4 2.5395(19) .
Mo4 Se5 2.5413(19) .
Mo4 Se8 2.553(2) .
Mo4 Mo6 2.6348(13) .
Mo4 Mo5 2.6749(14) .
Mo5 C5 2.161(17) .
Mo5 Se6 2.533(2) .
Mo5 Se5 2.5437(19) .
Mo5 Se2 2.5441(19) .
Mo5 Se1 2.551(2) .
Mo5 Mo6 2.6456(13) .
Mo6 C6 2.123(17) .
Mo6 Se6 2.5391(19) .
Mo6 Se8 2.558(2) .
Mo6 Se5 2.560(2) .
Mo6 Se7 2.565(2) .
C1 N1 1.18(2) .
N1 Cd5 2.468(16) .
C2 N2 1.13(2) .
C3 N3 1.20(2) .
C4 N4 1.17(2) .
N4 Cd4 2.449(16) .
C5 N5 1.17(2) .
N5 Cd1 2.388(15) .
C6 N6 1.15(2) .
N6 Cd2 2.424(16) .
Mo7 C7 2.158(18) .
Mo7 Se12 2.5350(19) .
Mo7 Se11 2.543(2) .
Mo7 Se10 2.5454(19) .
Mo7 Se9 2.546(2) .
Mo7 Mo10 2.6447(12) .
Mo7 Mo9 2.6510(12) .
Mo7 Mo8 2.6603(14) .
Mo7 Mo11 2.6681(14) .
Mo8 C8 2.122(17) .
Mo8 Se11 2.550(2) .
Mo8 Se10 2.5558(19) .
Mo8 Se14 2.562(2) .
Mo8 Se15 2.5636(19) .
Mo8 Mo9 2.6366(12) .
Mo8 Mo11 2.6396(14) .
Mo8 Mo12 2.6544(14) .
Mo9 C9 2.146(18) .
Mo9 Se11 2.5271(19) .
Mo9 Se15 2.528(2) .
Mo9 Se12 2.531(2) .
Mo9 Se16 2.5354(18) .
Mo9 Mo10 2.6342(12) .
Mo10 C10 2.103(17) .
Mo10 Se9 2.5483(19) .
Mo10 Se12 2.5529(19) .
Mo10 Se16 2.5582(19) .
Mo10 Se13 2.5591(19) .
Mo10 Mo11 2.6356(12) .
Mo10 Mo12 2.6516(14) .
Mo11 C11 2.142(18) .
Mo11 Se13 2.5348(19) .
Mo11 Se9 2.544(2) .
Mo11 Se10 2.5555(19) .
Mo11 Se14 2.560(2) .
Mo12 C12 2.206(18) 2_667
Mo12 Se13 2.538(2) .
Mo12 Se16 2.5438(19) .
Mo12 Se15 2.554(2) .
Mo12 Se14 2.5552(19) .
C7 N7 1.14(2) .
C8 N8 1.20(2) .
N8 Cd3 2.365(15) .
C9 N9 1.15(2) .
N9 Cd6 2.374(16) .
C10 N10 1.18(2) .
C11 N11 1.20(2) .
C12 N12 1.15(2) .
C12 Re12 2.206(18) 2_667
C12 Mo12 2.206(18) 2_667
N12 Cd1 2.513(16) .
Cd1 N16 2.290(16) .
Cd1 N14 2.308(13) .
Cd1 N15 2.310(14) .
Cd1 N13 2.403(12) .
N13 H13A 0.8900 .
N13 H13B 0.8900 .
N13 H13C 0.8900 .
N14 H14A 0.8900 .
N14 H14B 0.8900 .
N14 H14C 0.8900 .
N15 H15A 0.8900 .
N15 H15B 0.8900 .
N15 H15C 0.8900 .
N16 H16A 0.8900 .
N16 H16B 0.8900 .
N16 H16C 0.8900 .
Cd2 N18 2.318(16) 2_567
Cd2 N18 2.318(16) .
Cd2 N17 2.342(15) .
Cd2 N17 2.342(14) 2_567
Cd2 N6 2.424(16) 2_567
N17 H17A 0.8900 .
N17 H17B 0.8900 .
N17 H17C 0.8900 .
N18 H18A 0.8900 .
N18 H18B 0.8900 .
N18 H18C 0.8900 .
Cd3 N19 2.282(13) .
Cd3 N19 2.282(13) 2_666
Cd3 N8 2.365(15) 2_666
Cd3 N20 2.391(15) .
Cd3 N20 2.391(15) 2_666
N19 H19A 0.8900 .
N19 H19B 0.8900 .
N19 H19C 0.8900 .
N20 H20A 0.8900 .
N20 H20B 0.8900 .
N20 H20C 0.8900 .
Cd4 N22 2.245(16) .
Cd4 N21 2.263(14) .
Cd4 N24 2.302(14) .
Cd4 N23 2.302(15) .
N21 H21A 0.8900 .
N21 H21B 0.8900 .
N21 H21C 0.8900 .
N22 H22A 0.8900 .
N22 H22B 0.8900 .
N22 H22C 0.8900 .
N23 H23A 0.8900 .
N23 H23B 0.8900 .
N23 H23C 0.8900 .
N24 H24A 0.8900 .
N24 H24B 0.8900 .
N24 H24C 0.8900 .
Cd5 N29 2.27(2) .
Cd5 N26 2.290(15) .
Cd5 N28 2.341(13) .
Cd5 N27 2.357(16) .
Cd5 N25 2.394(15) .
N25 H25A 0.8900 .
N25 H25B 0.8900 .
N25 H25C 0.8900 .
N26 H26A 0.8900 .
N26 H26B 0.8900 .
N26 H26C 0.8900 .
N27 H27A 0.8900 .
N27 H27B 0.8900 .
N27 H27C 0.8900 .
N28 H28A 0.8900 .
N28 H28B 0.8900 .
N28 H28C 0.8900 .
N29 H29A 0.8900 .
N29 H29B 0.8900 .
N29 H29C 0.8900 .
Cd6 N31 2.314(14) .
Cd6 N32 2.330(16) .
Cd6 N33 2.352(15) .
Cd6 N30 2.363(14) .
Cd6 N34 2.433(18) .
N30 H30A 0.8900 .
N30 H30B 0.8900 .
N30 H30C 0.8900 .
N31 H31A 0.8900 .
N31 H31B 0.8900 .
N31 H31C 0.8900 .
N32 H32A 0.8900 .
N32 H32B 0.8900 .
N32 H32C 0.8900 .
N33 H33A 0.8900 .
N33 H33B 0.8900 .
N33 H33C 0.8900 .
N34 H34A 0.8900 .
N34 H34B 0.8900 .
N34 H34C 0.8900 .

loop_
_geom_hbond_atom_site_label_D
_geom_hbond_atom_site_label_H
_geom_hbond_atom_site_label_A
_geom_hbond_distance_DH
_geom_hbond_distance_HA
_geom_hbond_distance_DA
_geom_hbond_angle_DHA
_geom_hbond_site_symmetry_A
N13 H13B Se8 0.89 3.00 3.525(13) 119.2 2_667
N13 H13B N11 0.89 2.30 3.01(2) 136.0 2_767
N13 H13C Se15 0.89 2.66 3.530(13) 166.0 2_667
N14 H14A Se15 0.89 3.00 3.648(14) 131.0 2_667
N14 H14B Se13 0.89 3.01 3.542(14) 120.5 2_767
N14 H14C O38 0.89 2.60 3.45(2) 159.6 2_667
N15 H15A N6 0.89 2.35 3.22(2) 165.6 2_667
N15 H15B O37 0.89 2.43 3.21(2) 146.7 1_656
N15 H15C N11 0.89 2.49 3.31(2) 152.7 2_767
N16 H16A Se6 0.89 2.96 3.738(16) 146.5 .
N16 H16B Se5 0.89 2.96 3.702(17) 142.6 .
N17 H17B O37 0.89 2.08 2.93(2) 157.8 1_556
N17 H17C N4 0.89 2.40 3.24(2) 157.5 2_667
N18 H18B Se6 0.89 2.92 3.696(19) 147.1 2_567
N18 H18B Se7 0.89 2.90 3.587(15) 135.5 2_567
N18 H18C O39 0.89 2.60 3.36(2) 143.8 2_666
N19 H19B Se15 0.89 2.88 3.639(14) 144.4 2_666
N20 H20B N3 0.89 2.45 3.10(2) 130.7 2_666
N20 H20C N11 0.89 2.32 3.04(2) 137.4 2_766
N21 H21B N11 0.89 2.41 3.24(2) 155.0 .
N21 H21C Se7 0.89 2.75 3.542(13) 148.4 1_655
N21 H21C Se8 0.89 3.10 3.758(13) 132.4 1_655
N22 H22B Se4 0.89 2.79 3.663(17) 165.6 .
N22 H22C N8 0.89 2.53 3.27(2) 141.3 .
N23 H23A Se10 0.89 2.92 3.679(16) 144.7 2_766
N23 H23B N3 0.89 2.63 3.42(2) 149.5 1_655
N23 H23B Se11 0.89 2.95 3.604(14) 131.3 2_766
N23 H23C Se10 0.89 2.83 3.667(16) 158.2 .
N24 H24A Se4 0.89 3.18 3.822(16) 131.1 .
N24 H24B Se7 0.89 2.97 3.547(16) 124.0 1_655
N24 H24C N7 0.89 2.33 3.13(2) 149.9 2_766
N25 H25A Se1 0.89 2.91 3.671(15) 144.5 .
N25 H25B O35 0.89 2.47 3.32(2) 160.2 .
N26 H26A O38 0.89 2.38 3.21(2) 156.6 1_645
N26 H26B Se16 0.89 3.00 3.510(15) 118.3 1_545
N26 H26C Se13 0.89 2.89 3.580(15) 135.5 1_545
N27 H27C Se6 0.89 2.96 3.527(16) 123.1 2_657
N28 H28A N2 0.89 2.47 3.27(2) 150.4 2_657
N28 H28C N2 0.89 2.30 3.10(2) 150.7 1_655
N29 H29A O39 0.89 2.42 3.24(3) 151.7 2_756
N29 H29C O38 0.89 2.34 3.22(3) 171.8 1_645
N30 H30A Se3 0.89 3.07 3.860(16) 148.9 2_666
N30 H30B Se11 0.89 3.12 4.004(17) 171.2 .
N30 H30C N10 0.89 2.23 3.05(2) 152.8 2_776
N31 H31A O36 0.89 2.62 3.48(2) 165.1 2_676
N31 H31B N10 0.89 2.47 3.21(2) 140.7 2_776
N31 H31C Se16 0.89 3.10 3.643(15) 121.6 2_676
N31 H31C N9 0.89 2.71 3.40(2) 135.9 2_676
N32 H32A O35 0.89 2.33 3.14(2) 150.8 2_666
N32 H32B Se4 0.89 2.70 3.573(17) 168.2 2_666
N32 H32C N1 0.89 2.64 3.31(2) 132.9 2_666
N33 H33A N9 0.89 2.54 3.39(2) 159.1 2_676
N33 H33B Se9 0.89 2.86 3.738(15) 168.6 1_455
N33 H33B Se12 0.89 3.07 3.527(15) 114.0 1_455
N33 H33C Se16 0.89 3.05 3.651(15) 127.0 2_676
N34 H34A N3 0.89 2.67 3.56(2) 173.6 2_666
N34 H34B N7 0.89 2.22 3.10(2) 172.6 1_455
N13 H13B Se8 0.89 3.00 3.525(13) 119.2 2_667
N13 H13B N11 0.89 2.30 3.01(2) 136.0 2_767
N13 H13C Se15 0.89 2.66 3.530(13) 166.0 2_667
N14 H14A Se15 0.89 3.00 3.648(14) 131.0 2_667
N14 H14B Se13 0.89 3.01 3.542(14) 120.5 2_767
N14 H14C O38 0.89 2.60 3.45(2) 159.6 2_667
N15 H15A N6 0.89 2.35 3.22(2) 165.6 2_667
N15 H15B O37 0.89 2.43 3.21(2) 146.7 1_656
N15 H15C N11 0.89 2.49 3.31(2) 152.7 2_767
N16 H16A Se6 0.89 2.96 3.738(16) 146.5 .
N16 H16B Se5 0.89 2.96 3.702(17) 142.6 .
N17 H17B O37 0.89 2.08 2.93(2) 157.8 1_556
N17 H17C N4 0.89 2.40 3.24(2) 157.5 2_667
N18 H18B Se6 0.89 2.92 3.696(19) 147.1 2_567
N18 H18B Se7 0.89 2.90 3.587(15) 135.5 2_567
N18 H18C O39 0.89 2.60 3.36(2) 143.8 2_666
N19 H19B Se15 0.89 2.88 3.639(14) 144.4 2_666
N20 H20B N3 0.89 2.45 3.10(2) 130.7 2_666
N20 H20C N11 0.89 2.32 3.04(2) 137.4 2_766
N21 H21B N11 0.89 2.41 3.24(2) 155.0 .
N21 H21C Se7 0.89 2.75 3.542(13) 148.4 1_655
N21 H21C Se8 0.89 3.10 3.758(13) 132.4 1_655
N22 H22B Se4 0.89 2.79 3.663(17) 165.6 .
N22 H22C N8 0.89 2.53 3.27(2) 141.3 .
N23 H23A Se10 0.89 2.92 3.679(16) 144.7 2_766
N23 H23B N3 0.89 2.63 3.42(2) 149.5 1_655
N23 H23B Se11 0.89 2.95 3.604(14) 131.3 2_766
N23 H23C Se10 0.89 2.83 3.667(16) 158.2 .
N24 H24B Se7 0.89 2.97 3.547(16) 124.0 1_655
N24 H24C N7 0.89 2.33 3.13(2) 149.9 2_766
N25 H25A Se1 0.89 2.91 3.671(15) 144.5 .
N25 H25B O35 0.89 2.47 3.32(2) 160.2 .
N26 H26A O38 0.89 2.38 3.21(2) 156.6 1_645
N26 H26B Se16 0.89 3.00 3.510(15) 118.3 1_545
N26 H26C Se13 0.89 2.89 3.580(15) 135.5 1_545
N27 H27C Se6 0.89 2.96 3.527(16) 123.1 2_657
N28 H28A N2 0.89 2.47 3.27(2) 150.4 2_657
N28 H28C N2 0.89 2.30 3.10(2) 150.7 1_655
N29 H29A O39 0.89 2.42 3.24(3) 151.7 2_756
N29 H29C O38 0.89 2.34 3.22(3) 171.8 1_645
N30 H30A Se3 0.89 3.07 3.860(16) 148.9 2_666
N30 H30B Se11 0.89 3.12 4.004(17) 171.2 .
N30 H30C N10 0.89 2.23 3.05(2) 152.8 2_776
N31 H31A O36 0.89 2.62 3.48(2) 165.1 2_676
N31 H31B N10 0.89 2.47 3.21(2) 140.7 2_776
N31 H31C Se16 0.89 3.10 3.643(15) 121.6 2_676
N32 H32A O35 0.89 2.33 3.14(2) 150.8 2_666
N32 H32B Se4 0.89 2.70 3.573(17) 168.2 2_666
N32 H32C N1 0.89 2.64 3.31(2) 132.9 2_666
N33 H33A N9 0.89 2.54 3.39(2) 159.1 2_676
N33 H33B Se9 0.89 2.86 3.738(15) 168.6 1_455
N33 H33B Se12 0.89 3.07 3.527(15) 114.0 1_455
N33 H33C Se16 0.89 3.05 3.651(15) 127.0 2_676
N34 H34A N3 0.89 2.67 3.56(2) 173.6 2_666
N34 H34B N7 0.89 2.22 3.10(2) 172.6 1_455
N13 H13B Se8 0.89 3.00 3.525(13) 119.2 2_667
N13 H13B N11 0.89 2.30 3.01(2) 136.0 2_767
N13 H13C Se15 0.89 2.66 3.530(13) 166.0 2_667
N14 H14A Se15 0.89 3.00 3.648(14) 131.0 2_667
N14 H14B Se13 0.89 3.01 3.542(14) 120.5 2_767
N14 H14C O38 0.89 2.60 3.45(2) 159.6 2_667
N15 H15A N6 0.89 2.35 3.22(2) 165.6 2_667
N15 H15B O37 0.89 2.43 3.21(2) 146.7 1_656
N15 H15C N11 0.89 2.49 3.31(2) 152.7 2_767
N16 H16A Se6 0.89 2.96 3.738(16) 146.5 .
N16 H16B Se5 0.89 2.96 3.702(17) 142.6 .
N17 H17B O37 0.89 2.08 2.93(2) 157.8 1_556
N17 H17C N4 0.89 2.40 3.24(2) 157.5 2_667
N18 H18B Se6 0.89 2.92 3.696(19) 147.1 2_567
N18 H18B Se7 0.89 2.90 3.587(15) 135.5 2_567
N18 H18C O39 0.89 2.60 3.36(2) 143.8 2_666
N19 H19B Se15 0.89 2.88 3.639(14) 144.4 2_666
N20 H20B N3 0.89 2.45 3.10(2) 130.7 2_666
N20 H20C N11 0.89 2.32 3.04(2) 137.4 2_766
N21 H21B N11 0.89 2.41 3.24(2) 155.0 .
N21 H21C Se7 0.89 2.75 3.542(13) 148.4 1_655
N21 H21C Se8 0.89 3.10 3.758(13) 132.4 1_655
N22 H22B Se4 0.89 2.79 3.663(17) 165.6 .
N22 H22C N8 0.89 2.53 3.27(2) 141.3 .
N23 H23A Se10 0.89 2.92 3.679(16) 144.7 2_766
N23 H23B N3 0.89 2.63 3.42(2) 149.5 1_655
N23 H23B Se11 0.89 2.95 3.604(14) 131.3 2_766
N23 H23C Se10 0.89 2.83 3.667(16) 158.2 .
N24 H24B Se7 0.89 2.97 3.547(16) 124.0 1_655
N24 H24C N7 0.89 2.33 3.13(2) 149.9 2_766
N25 H25A Se1 0.89 2.91 3.671(15) 144.5 .
N25 H25B O35 0.89 2.47 3.32(2) 160.2 .
N26 H26A O38 0.89 2.38 3.21(2) 156.6 1_645
N26 H26B Se16 0.89 3.00 3.510(15) 118.3 1_545
N26 H26C Se13 0.89 2.89 3.580(15) 135.5 1_545
N27 H27C Se6 0.89 2.96 3.527(16) 123.1 2_657
N28 H28A N2 0.89 2.47 3.27(2) 150.4 2_657
N28 H28C N2 0.89 2.30 3.10(2) 150.7 1_655
N29 H29A O39 0.89 2.42 3.24(3) 151.7 2_756
N29 H29C O38 0.89 2.34 3.22(3) 171.8 1_645
N30 H30A Se3 0.89 3.07 3.860(16) 148.9 2_666
N30 H30B Se11 0.89 3.12 4.004(17) 171.2 .
N30 H30C N10 0.89 2.23 3.05(2) 152.8 2_776
N31 H31A O36 0.89 2.62 3.48(2) 165.1 2_676
N31 H31B N10 0.89 2.47 3.21(2) 140.7 2_776
N31 H31C Se16 0.89 3.10 3.643(15) 121.6 2_676
N32 H32A O35 0.89 2.33 3.14(2) 150.8 2_666
N32 H32B Se4 0.89 2.70 3.573(17) 168.2 2_666
N32 H32C N1 0.89 2.64 3.31(2) 132.9 2_666
N33 H33A N9 0.89 2.54 3.39(2) 159.1 2_676
N33 H33B Se9 0.89 2.86 3.738(15) 168.6 1_455
N33 H33B Se12 0.89 3.07 3.527(15) 114.0 1_455
N33 H33C Se16 0.89 3.05 3.651(15) 127.0 2_676
N34 H34A N3 0.89 2.67 3.56(2) 173.6 2_666
N34 H34B N7 0.89 2.22 3.10(2) 172.6 1_455
